data_4316831
loop_
_publ_author_name
'Jeffrey S. Ovens'
'Andrew R. Geisheimer'
'Alexei A. Bokov'
'Zuo-Guang Ye'
'Daniel B. Leznoff'

_publ_contact_author_address
; 
Leznoff, Daniel B.
Department of Chemistry
Simon Fraser University
Burnaby, British Columbia
Canada         V5A 1S6
;
_publ_contact_author_email dleznoff@sfu.ca
_publ_contact_author_fax +1-778-782-3765
_publ_contact_author_name 'Daniel B. Leznoff'
_publ_contact_author_phone +1-778-782-4887
_publ_section_title
;
 The Use of Polarizable [AuX2(CN)2]- (X = Br, I) Building Blocks Toward
 the Formation of Birefringent Coordination Polymers
;
_journal_name_full 'Inorganic Chemistry'
_journal_page_first 9609
_journal_page_last 9616
_journal_paper_doi 10.1021/ic101357y
_journal_volume 49
_journal_year 2010
_chemical_formula_moiety 'C18 H36 Au1 I2 N3'
_chemical_formula_sum 'C18 H36 Au I2 N3'
_chemical_formula_weight 745.28
_chemical_name_systematic ?
_space_group_IT_number 14
_symmetry_cell_setting monoclinic
_symmetry_space_group_name_Hall '-P 2yn'
_symmetry_space_group_name_H-M 'P 1 21/n 1'
_atom_sites_solution_hydrogens geom
_atom_sites_solution_primary direct
_cell_angle_alpha 90
_cell_angle_beta 116.446(2)
_cell_angle_gamma 90
_cell_formula_units_Z 4
_cell_length_a 12.363(3)
_cell_length_b 17.918(4)
_cell_length_c 13.020(3)
_cell_measurement_reflns_used 6473
_cell_measurement_temperature 296(2)
_cell_measurement_theta_max 27.72
_cell_measurement_theta_min 2.16
_cell_volume 2582.4(10)
_computing_cell_refinement 'Bruker SAINT'
_computing_data_collection 'Bruker APEX2'
_computing_data_reduction 'Bruker SAINT'
_computing_structure_solution
; 
SIR92 (Altomare et al, 1994)
CRYSTALS (Watkin, 1988) 
;
_diffrn_ambient_temperature 293
_diffrn_measured_fraction_theta_full 0.996
_diffrn_measured_fraction_theta_max 0.914
_diffrn_measurement_device_type 'Bruker APEX-II CCD'
_diffrn_measurement_method '\w scans'
_diffrn_radiation_monochromator graphite
_diffrn_radiation_type MoK\a
_diffrn_radiation_wavelength 0.71073
_diffrn_reflns_av_R_equivalents 0.064
_diffrn_reflns_limit_h_max 16
_diffrn_reflns_limit_h_min -15
_diffrn_reflns_limit_k_max 24
_diffrn_reflns_limit_k_min -21
_diffrn_reflns_limit_l_max 17
_diffrn_reflns_limit_l_min -17
_diffrn_reflns_number 15127
_diffrn_reflns_theta_full 26.435
_diffrn_reflns_theta_max 28.424
_diffrn_reflns_theta_min 1.890
_exptl_absorpt_coefficient_mu 8.093
_exptl_absorpt_correction_T_max 0.7457
_exptl_absorpt_correction_T_min 0.3321
_exptl_absorpt_correction_type multi-scan
_exptl_crystal_colour orange-red
_exptl_crystal_density_diffrn 1.917
_exptl_crystal_description plate
_exptl_crystal_F_000 1400
_exptl_crystal_size_max 0.36
_exptl_crystal_size_mid 0.35
_exptl_crystal_size_min 0.05
_refine_diff_density_max 1.54
_refine_diff_density_min -1.08
_refine_ls_extinction_method None
_refine_ls_goodness_of_fit_ref 1.1494
_refine_ls_hydrogen_treatment none
_refine_ls_matrix_type full
_refine_ls_number_parameters 219
_refine_ls_number_reflns 2903
_refine_ls_number_restraints 0
_refine_ls_R_factor_all 0.1132
_refine_ls_R_factor_gt 0.0545
_refine_ls_shift/su_max 0.0012751
_refine_ls_structure_factor_coef F
_refine_ls_weighting_details
;
 Method= Modified Sheldrick 
 w=1/[\s^2^(F) + ( 0.02P)^2^ + 0.10P] 
 ,where P=(max(Fo,0) + 2Fc)/3 
;
_refine_ls_weighting_scheme calc
_refine_ls_wR_factor_all 0.1025
_refine_ls_wR_factor_gt 0.0687
_refine_ls_wR_factor_ref 0.0671
_reflns_limit_h_max 14
_reflns_limit_h_min -16
_reflns_limit_k_max 24
_reflns_limit_k_min 0
_reflns_limit_l_max 17
_reflns_limit_l_min 0
_reflns_number_gt 3070
_reflns_number_total 5937
_reflns_threshold_expression I>2.0\s(I)
_oxford_diffrn_Wilson_B_factor 4.47
_oxford_diffrn_Wilson_scale 376.83
_oxford_refine_ls_r_factor_ref 0.0518
_oxford_refine_ls_scale 0.06140(15)
_oxford_reflns_number_all 5937
_oxford_reflns_threshold_expression_ref I>2.5\s(I)
_cod_data_source_file ic101357y_si_001_3.cif
_cod_data_source_block diIodo
_cod_depositor_comments
;
The following automatic conversions were performed:

'_symmetry_cell_setting' value 'Monoclinic' changed to 'monoclinic'
according to the built-in table from CIF Core dictionary named
'cif_core.dic' version 2.4.1 from
2010-06-29.

'_exptl_absorpt_correction_type' value 'Multi-scan'
changed to 'multi-scan' according to the built-in table from CIF Core
dictionary named 'cif_core.dic' version 2.4.1 from 2010-06-29.

Automatic conversion script
Id: cif_fix_values 1646 2011-03-28 12:23:43Z adriana 
;
_cod_original_formula_sum 'C18 H36 Au1 I2 N3'
_cod_database_code 4316831

loop_
_symmetry_equiv_pos_as_xyz
x,y,z
-x,-y,-z
-x+1/2,y+1/2,-z+1/2
x+1/2,-y+1/2,z+1/2

loop_
_atom_site_label
_atom_site_type_symbol
_atom_site_fract_x
_atom_site_fract_y
_atom_site_fract_z
_atom_site_U_iso_or_equiv
_atom_site_occupancy
_atom_site_adp_type
_atom_site_refinement_flags_posn
_atom_site_refinement_flags_adp
_atom_site_refinement_flags_occupancy
_atom_site_disorder_assembly
_atom_site_disorder_group
_oxford_atom_site_special_shape
_atom_site_attached_hydrogens
Au1 Au 0.50633(5) 0.32120(3) 0.22368(5) 0.0608 1.0000 Uani . . . . . . .
I1 I 0.36045(12) 0.22343(7) 0.08083(11) 0.0935 1.0000 Uani . . . . . . .
I2 I 0.65371(9) 0.41814(6) 0.36777(9) 0.0772 1.0000 Uani . . . . . . .
N1 N 0.4970(9) 0.2790(6) 0.7238(9) 0.0559 1.0000 Uani . . . . . . .
N11 N 0.3392(13) 0.3270(8) 0.3458(14) 0.0923 1.0000 Uani . . . . . . .
N21 N 0.6643(12) 0.3181(9) 0.0937(12) 0.0878 1.0000 Uani . . . . . . .
C1 C 0.4010(13) 0.3236(8) 0.3041(13) 0.0614 1.0000 Uani . . . . . . .
C2 C 0.6102(13) 0.3186(8) 0.1433(12) 0.0595 1.0000 Uani . . . . . . .
C11 C 0.3894(12) 0.3205(8) 0.7249(13) 0.0634 1.0000 Uani . . . . . . .
C12 C 0.4151(15) 0.3697(9) 0.8269(14) 0.0775 1.0000 Uani . . . . . . .
C13 C 0.2972(17) 0.4023(10) 0.8178(18) 0.0995 1.0000 Uani . . . . . . .
C14 C 0.322(2) 0.4593(12) 0.911(2) 0.1343 1.0000 Uani . . . . . . .
C21 C 0.5991(12) 0.3319(9) 0.7420(13) 0.0661 1.0000 Uani . . . . . . .
C22 C 0.5667(15) 0.3941(9) 0.6541(14) 0.0785 1.0000 Uani . . . . . . .
C23 C 0.6702(19) 0.4490(12) 0.6816(18) 0.1100 1.0000 Uani . . . . . . .
C24 C 0.7069(18) 0.4885(11) 0.7917(19) 0.1194 1.0000 Uani . . . . . . .
C31 C 0.4469(12) 0.2406(8) 0.6087(12) 0.0645 1.0000 Uani . . . . . . .
C32 C 0.5373(15) 0.1950(9) 0.5859(13) 0.0769 1.0000 Uani . . . . . . .
C33 C 0.4712(19) 0.1482(12) 0.4800(15) 0.1055 1.0000 Uani . . . . . . .
C34 C 0.546(2) 0.1082(14) 0.439(2) 0.1490 1.0000 Uani . . . . . . .
C41 C 0.5504(14) 0.2231(9) 0.8236(12) 0.0729 1.0000 Uani . . . . . . .
C42 C 0.4660(18) 0.1615(11) 0.8227(17) 0.1050 1.0000 Uani . . . . . . .
C43 C 0.532(3) 0.1059(14) 0.919(2) 0.1464 1.0000 Uani . . . . . . .
C44 C 0.586(4) 0.0503(18) 0.890(3) 0.2592 1.0000 Uani . . . . . . .
H111 H 0.3544 0.3517 0.6571 0.083(13) 1.0000 Uiso R . . . . . .
H112 H 0.3311 0.2835 0.7216 0.083(13) 1.0000 Uiso R . . . . . .
H121 H 0.4516 0.3407 0.8968 0.103(13) 1.0000 Uiso R . . . . . .
H122 H 0.4695 0.4097 0.8293 0.103(13) 1.0000 Uiso R . . . . . .
H131 H 0.2462 0.3631 0.8226 0.122(13) 1.0000 Uiso R . . . . . .
H132 H 0.2566 0.4275 0.7444 0.122(13) 1.0000 Uiso R . . . . . .
H141 H 0.2483 0.4787 0.9086 0.19(3) 1.0000 Uiso R . . . . . .
H142 H 0.3672 0.4348 0.9838 0.19(3) 1.0000 Uiso R . . . . . .
H143 H 0.3690 0.4997 0.9036 0.19(3) 1.0000 Uiso R . . . . . .
H211 H 0.6635 0.3033 0.7383 0.082(13) 1.0000 Uiso R . . . . . .
H212 H 0.6270 0.3545 0.8173 0.082(13) 1.0000 Uiso R . . . . . .
H221 H 0.4989 0.4215 0.6544 0.103(13) 1.0000 Uiso R . . . . . .
H222 H 0.5433 0.3730 0.5788 0.103(13) 1.0000 Uiso R . . . . . .
H231 H 0.6461 0.4868 0.6217 0.137(13) 1.0000 Uiso R . . . . . .
H232 H 0.7387 0.4214 0.6841 0.137(13) 1.0000 Uiso R . . . . . .
H241 H 0.7695 0.5242 0.8041 0.17(3) 1.0000 Uiso R . . . . . .
H242 H 0.6385 0.5137 0.7919 0.17(3) 1.0000 Uiso R . . . . . .
H243 H 0.7365 0.4524 0.8524 0.17(3) 1.0000 Uiso R . . . . . .
H311 H 0.4142 0.2780 0.5486 0.089(13) 1.0000 Uiso R . . . . . .
H312 H 0.3827 0.2075 0.6042 0.089(13) 1.0000 Uiso R . . . . . .
H321 H 0.5935 0.2272 0.5742 0.097(13) 1.0000 Uiso R . . . . . .
H322 H 0.5811 0.1629 0.6513 0.097(13) 1.0000 Uiso R . . . . . .
H331 H 0.4250 0.1107 0.4976 0.139(13) 1.0000 Uiso R . . . . . .
H332 H 0.4171 0.1798 0.4182 0.139(13) 1.0000 Uiso R . . . . . .
H341 H 0.6036 0.0784 0.5006 0.22(3) 1.0000 Uiso R . . . . . .
H342 H 0.4984 0.0763 0.3753 0.22(3) 1.0000 Uiso R . . . . . .
H343 H 0.5882 0.1439 0.4153 0.22(3) 1.0000 Uiso R . . . . . .
H411 H 0.6188 0.1990 0.8203 0.095(13) 1.0000 Uiso R . . . . . .
H412 H 0.5765 0.2497 0.8954 0.095(13) 1.0000 Uiso R . . . . . .
H421 H 0.4005 0.1835 0.8337 0.127(13) 1.0000 Uiso R . . . . . .
H422 H 0.4345 0.1368 0.7486 0.127(13) 1.0000 Uiso R . . . . . .
H431 H 0.5892 0.1304 0.9856 0.183(13) 1.0000 Uiso R . . . . . .
H432 H 0.4740 0.0812 0.9352 0.183(13) 1.0000 Uiso R . . . . . .
H441 H 0.6249 0.0150 0.9500 0.25(3) 1.0000 Uiso R . . . . . .
H442 H 0.6452 0.0746 0.8737 0.25(3) 1.0000 Uiso R . . . . . .
H443 H 0.5299 0.0253 0.8233 0.25(3) 1.0000 Uiso R . . . . . .

loop_
_atom_site_aniso_label
_atom_site_aniso_U_11
_atom_site_aniso_U_22
_atom_site_aniso_U_33
_atom_site_aniso_U_23
_atom_site_aniso_U_13
_atom_site_aniso_U_12
Au1 0.0570(3) 0.0633(4) 0.0590(3) 0.0052(3) 0.0231(3) 0.0033(3)
I1 0.0922(8) 0.0916(9) 0.0993(9) -0.0246(7) 0.0449(7) -0.0247(7)
I2 0.0647(6) 0.0826(8) 0.0723(7) -0.0076(6) 0.0196(5) -0.0032(6)
N1 0.052(6) 0.061(8) 0.056(7) -0.003(6) 0.025(5) 0.001(6)
N11 0.085(10) 0.109(13) 0.104(12) 0.011(9) 0.062(10) -0.007(9)
N21 0.061(8) 0.128(14) 0.072(9) -0.016(9) 0.027(7) 0.001(8)
C1 0.064(9) 0.040(8) 0.077(10) 0.009(7) 0.030(8) 0.003(7)
C2 0.069(9) 0.046(8) 0.060(9) 0.006(7) 0.026(8) 0.011(7)
C11 0.052(8) 0.070(10) 0.069(9) 0.005(8) 0.028(7) 0.016(7)
C12 0.081(11) 0.082(12) 0.078(11) 0.007(9) 0.043(9) 0.015(9)
C13 0.100(13) 0.093(14) 0.139(17) 0.016(13) 0.083(14) 0.022(11)
C14 0.18(2) 0.108(17) 0.18(2) -0.039(17) 0.14(2) -0.020(17)
C21 0.049(8) 0.087(12) 0.060(9) -0.001(8) 0.022(7) 0.000(8)
C22 0.086(11) 0.077(11) 0.071(10) -0.023(9) 0.033(9) -0.019(10)
C23 0.119(17) 0.110(16) 0.110(16) -0.038(14) 0.059(14) -0.027(14)
C24 0.101(15) 0.070(13) 0.14(2) -0.012(13) 0.016(14) -0.006(11)
C31 0.057(8) 0.072(10) 0.064(9) -0.017(8) 0.026(7) -0.011(8)
C32 0.086(12) 0.085(12) 0.065(10) -0.004(9) 0.038(9) 0.008(9)
C33 0.119(16) 0.114(16) 0.071(11) -0.042(11) 0.031(11) 0.005(13)
C34 0.16(2) 0.16(2) 0.117(19) -0.043(17) 0.057(18) 0.033(19)
C41 0.069(10) 0.092(13) 0.050(9) 0.014(8) 0.020(8) 0.025(9)
C42 0.117(16) 0.091(14) 0.099(14) 0.041(12) 0.040(13) 0.005(12)
C43 0.18(3) 0.117(19) 0.14(2) 0.054(17) 0.08(2) 0.070(19)
C44 0.31(5) 0.18(3) 0.28(5) 0.07(3) 0.13(4) 0.16(4)

loop_
_atom_type_symbol
_atom_type_scat_dispersion_real
_atom_type_scat_dispersion_imag
_atom_type_scat_Cromer_Mann_a1
_atom_type_scat_Cromer_Mann_b1
_atom_type_scat_Cromer_Mann_a2
_atom_type_scat_Cromer_Mann_b2
_atom_type_scat_Cromer_Mann_a3
_atom_type_scat_Cromer_Mann_b3
_atom_type_scat_Cromer_Mann_a4
_atom_type_scat_Cromer_Mann_b4
_atom_type_scat_Cromer_Mann_c
_atom_type_scat_source
C 0.0033 0.0016 2.3100 20.8439 1.0200 10.2075 1.5886 0.5687 0.8650 51.6512 0.2156 'International Tables Vol C 4.2.6.8 and 6.1.1.4'
H 0.0000 0.0000 0.4930 10.5109 0.3229 26.1257 0.1402 3.1424 0.0408 57.7998 0.0030 'International Tables Vol C 4.2.6.8 and 6.1.1.4'
N 0.0061 0.0033 12.2126 0.0057 3.1322 9.8933 2.0125 28.9975 1.1663 0.5826 -11.5290 'International Tables Vol C 4.2.6.8 and 6.1.1.4'
I -0.4742 1.8119 20.1472 4.3470 18.9949 0.3814 7.5138 27.7660 2.2735 66.8776 4.0712 'International Tables Vol C 4.2.6.8 and 6.1.1.4'
Au -2.0133 8.8022 16.8819 0.4611 18.5913 8.6216 25.5582 1.4826 5.8600 36.3956 12.0658 'International Tables Vol C 4.2.6.8 and 6.1.1.4'

loop_
_geom_angle_atom_site_label_1
_geom_angle_site_symmetry_1
_geom_angle_atom_site_label_2
_geom_angle_site_symmetry_2
_geom_angle_atom_site_label_3
_geom_angle_site_symmetry_3
_geom_angle
_geom_angle_publ_flag
I1 . Au1 . I2 . 179.49(5) yes
I1 . Au1 . C1 . 89.0(4) yes
I2 . Au1 . C1 . 91.1(4) yes
I1 . Au1 . C2 . 90.7(4) yes
I2 . Au1 . C2 . 89.2(4) yes
C1 . Au1 . C2 . 179.7(6) yes
Au1 . I1 . I2 4_454 178.24(5) yes
Au1 . I2 . I1 4_555 96.21(4) yes
C11 . N1 . C21 . 111.2(11) yes
C11 . N1 . C31 . 104.9(10) yes
C21 . N1 . C31 . 112.8(11) yes
C11 . N1 . C41 . 110.9(11) yes
C21 . N1 . C41 . 105.2(11) yes
C31 . N1 . C41 . 112.0(11) yes
Au1 . C1 . N11 . 177.1(14) yes
Au1 . C2 . N21 . 176.9(14) yes
N1 . C11 . C12 . 116.8(12) yes
N1 . C11 . H111 . 108.0 no
C12 . C11 . H111 . 107.4 no
N1 . C11 . H112 . 107.5 no
C12 . C11 . H112 . 107.6 no
H111 . C11 . H112 . 109.5 no
C11 . C12 . C13 . 109.7(14) yes
C11 . C12 . H121 . 110.0 no
C13 . C12 . H121 . 107.9 no
C11 . C12 . H122 . 109.3 no
C13 . C12 . H122 . 110.1 no
H121 . C12 . H122 . 109.8 no
C12 . C13 . C14 . 110.7(18) yes
C12 . C13 . H131 . 110.3 no
C14 . C13 . H131 . 110.0 no
C12 . C13 . H132 . 108.1 no
C14 . C13 . H132 . 108.0 no
H131 . C13 . H132 . 109.7 no
C13 . C14 . H141 . 111.5 no
C13 . C14 . H142 . 107.6 no
H141 . C14 . H142 . 109.5 no
C13 . C14 . H143 . 109.7 no
H141 . C14 . H143 . 109.2 no
H142 . C14 . H143 . 109.3 no
N1 . C21 . C22 . 114.9(12) yes
N1 . C21 . H211 . 108.0 no
C22 . C21 . H211 . 107.3 no
N1 . C21 . H212 . 108.5 no
C22 . C21 . H212 . 108.1 no
H211 . C21 . H212 . 109.9 no
C21 . C22 . C23 . 112.6(15) yes
C21 . C22 . H221 . 107.8 no
C23 . C22 . H221 . 107.9 no
C21 . C22 . H222 . 109.6 no
C23 . C22 . H222 . 109.4 no
H221 . C22 . H222 . 109.4 no
C22 . C23 . C24 . 113.6(17) yes
C22 . C23 . H231 . 109.5 no
C24 . C23 . H231 . 107.3 no
C22 . C23 . H232 . 107.9 no
C24 . C23 . H232 . 109.0 no
H231 . C23 . H232 . 109.5 no
C23 . C24 . H241 . 111.0 no
C23 . C24 . H242 . 109.7 no
H241 . C24 . H242 . 109.3 no
C23 . C24 . H243 . 108.6 no
H241 . C24 . H243 . 109.1 no
H242 . C24 . H243 . 109.1 no
N1 . C31 . C32 . 115.3(12) yes
N1 . C31 . H311 . 108.9 no
C32 . C31 . H311 . 107.0 no
N1 . C31 . H312 . 107.5 no
C32 . C31 . H312 . 108.3 no
H311 . C31 . H312 . 109.7 no
C31 . C32 . C33 . 109.4(14) yes
C31 . C32 . H321 . 110.7 no
C33 . C32 . H321 . 108.9 no
C31 . C32 . H322 . 108.6 no
C33 . C32 . H322 . 109.7 no
H321 . C32 . H322 . 109.6 no
C32 . C33 . C34 . 115.9(17) yes
C32 . C33 . H331 . 107.7 no
C34 . C33 . H331 . 106.6 no
C32 . C33 . H332 . 109.2 no
C34 . C33 . H332 . 107.5 no
H331 . C33 . H332 . 109.8 no
C33 . C34 . H341 . 108.6 no
C33 . C34 . H342 . 111.2 no
H341 . C34 . H342 . 109.3 no
C33 . C34 . H343 . 108.4 no
H341 . C34 . H343 . 109.6 no
H342 . C34 . H343 . 109.7 no
N1 . C41 . C42 . 115.6(12) yes
N1 . C41 . H411 . 107.9 no
C42 . C41 . H411 . 106.7 no
N1 . C41 . H412 . 109.2 no
C42 . C41 . H412 . 107.4 no
H411 . C41 . H412 . 109.9 no
C41 . C42 . C43 . 110.7(18) yes
C41 . C42 . H421 . 108.7 no
C43 . C42 . H421 . 109.0 no
C41 . C42 . H422 . 108.1 no
C43 . C42 . H422 . 110.3 no
H421 . C42 . H422 . 109.9 no
C42 . C43 . C44 . 114(2) yes
C42 . C43 . H431 . 111.0 no
C44 . C43 . H431 . 110.0 no
C42 . C43 . H432 . 107.8 no
C44 . C43 . H432 . 103.8 no
H431 . C43 . H432 . 109.5 no
C43 . C44 . H441 . 113.4 no
C43 . C44 . H442 . 104.3 no
H441 . C44 . H442 . 109.5 no
C43 . C44 . H443 . 110.5 no
H441 . C44 . H443 . 109.5 no
H442 . C44 . H443 . 109.5 no

loop_
_geom_bond_atom_site_label_1
_geom_bond_site_symmetry_1
_geom_bond_atom_site_label_2
_geom_bond_site_symmetry_2
_geom_bond_distance
_geom_bond_publ_flag
Au1 . I1 . 2.6064(14) yes
Au1 . I2 . 2.6100(13) yes
Au1 . C1 . 2.002(16) yes
Au1 . C2 . 1.986(16) yes
I1 . I2 4_454 3.7879(17) yes
N1 . C11 . 1.529(16) yes
N1 . C21 . 1.511(17) yes
N1 . C31 . 1.509(17) yes
N1 . C41 . 1.537(17) yes
N11 . C1 . 1.119(18) yes
N21 . C2 . 1.118(18) yes
C11 . C12 . 1.51(2) yes
C11 . H111 . 0.970 no
C11 . H112 . 0.965 no
C12 . C13 . 1.52(2) yes
C12 . H121 . 0.967 no
C12 . H122 . 0.974 no
C13 . C14 . 1.51(3) yes
C13 . H131 . 0.964 no
C13 . H132 . 0.971 no
C14 . H141 . 0.959 no
C14 . H142 . 0.960 no
C14 . H143 . 0.963 no
C21 . C22 . 1.52(2) yes
C21 . H211 . 0.966 no
C21 . H212 . 0.971 no
C22 . C23 . 1.52(2) yes
C22 . H221 . 0.973 no
C22 . H222 . 0.967 no
C23 . C24 . 1.48(2) yes
C23 . H231 . 0.972 no
C23 . H232 . 0.968 no
C24 . H241 . 0.961 no
C24 . H242 . 0.962 no
C24 . H243 . 0.959 no
C31 . C32 . 1.517(19) yes
C31 . H311 . 0.971 no
C31 . H312 . 0.971 no
C32 . C33 . 1.51(2) yes
C32 . H321 . 0.966 no
C32 . H322 . 0.969 no
C33 . C34 . 1.45(3) yes
C33 . H331 . 0.973 no
C33 . H332 . 0.967 no
C34 . H341 . 0.964 no
C34 . H342 . 0.962 no
C34 . H343 . 0.955 no
C41 . C42 . 1.51(2) yes
C41 . H411 . 0.967 no
C41 . H412 . 0.968 no
C42 . C43 . 1.52(3) yes
C42 . H421 . 0.967 no
C42 . H422 . 0.971 no
C43 . C44 . 1.34(3) yes
C43 . H431 . 0.950 no
C43 . H432 . 0.950 no
C44 . H441 . 0.950 no
C44 . H442 . 0.950 no
C44 . H443 . 0.950 no
